data_7207216
loop_
_publ_author_name
'Ling, Yun'
'Zhai, Fu-Peng'
'Deng, Ming-Li'
'Wu, Dong'
'Chen, Zhen-Xia'
'Liu, Xiao-Feng'
'Zhou, Ya-Ming'
'Weng, Lin-Hong'

_publ_section_title
;
 Solvothermal in situ synthesis of cyanide-containing ternary silver(I)
 coordination polymers and their phosphorescent properties
;
_journal_issue 4
_journal_name_full CrystEngComm
_journal_page_first 1425
_journal_paper_doi 10.1039/c1ce06246h
_journal_volume 14
_journal_year 2012
_chemical_formula_sum 'C5 H4 Ag3 N7'
_chemical_formula_weight 485.76
_chemical_name_systematic
;
?
;
_space_group_IT_number 2
_symmetry_cell_setting triclinic
_symmetry_space_group_name_Hall '-P 1'
_symmetry_space_group_name_H-M 'P -1'
_atom_sites_solution_hydrogens geom
_atom_sites_solution_primary direct
_atom_sites_solution_secondary difmap
_audit_creation_method SHELXL-97
_cell_angle_alpha 61.51(3)
_cell_angle_beta 61.51(3)
_cell_angle_gamma 61.51(3)
_cell_formula_units_Z 2
_cell_length_a 8.6510(17)
_cell_length_b 8.6530(17)
_cell_length_c 8.6580(17)
_cell_measurement_reflns_used 1163
_cell_measurement_temperature 293(2)
_cell_measurement_theta_max 26.58
_cell_measurement_theta_min 2.83
_cell_volume 473.8(2)
_computing_cell_refinement 'Bruker SMART'
_computing_data_collection 'Bruker SMART'
_computing_data_reduction 'Bruker SAINT'
_computing_molecular_graphics 'Bruker SHELXTL'
_computing_publication_material 'Bruker SHELXTL'
_computing_structure_refinement 'SHELXL-97 (Sheldrick, 1997)'
_computing_structure_solution 'SHELXS-97 (Sheldrick, 1990)'
_diffrn_ambient_temperature 293(2)
_diffrn_measured_fraction_theta_full 0.973
_diffrn_measured_fraction_theta_max 0.973
_diffrn_measurement_device_type 'CCD area detector'
_diffrn_measurement_method 'phi and omega scans'
_diffrn_radiation_monochromator graphite
_diffrn_radiation_source 'fine-focus sealed tube'
_diffrn_radiation_type MoK\a
_diffrn_radiation_wavelength 0.71073
_diffrn_reflns_av_R_equivalents 0.0207
_diffrn_reflns_av_sigmaI/netI 0.0408
_diffrn_reflns_limit_h_max 10
_diffrn_reflns_limit_h_min -10
_diffrn_reflns_limit_k_max 9
_diffrn_reflns_limit_k_min -10
_diffrn_reflns_limit_l_max 10
_diffrn_reflns_limit_l_min -8
_diffrn_reflns_number 2007
_diffrn_reflns_theta_full 25.15
_diffrn_reflns_theta_max 25.15
_diffrn_reflns_theta_min 2.83
_exptl_absorpt_coefficient_mu 6.111
_exptl_absorpt_correction_T_max 1.00000
_exptl_absorpt_correction_T_min 0.60000
_exptl_absorpt_correction_type multi-scan
_exptl_absorpt_process_details SADABS
_exptl_crystal_colour 'light yellow'
_exptl_crystal_density_diffrn 3.405
_exptl_crystal_density_method 'not measured'
_exptl_crystal_description block
_exptl_crystal_F_000 448
_exptl_crystal_size_max 0.16
_exptl_crystal_size_mid 0.13
_exptl_crystal_size_min 0.12
_refine_diff_density_max 0.881
_refine_diff_density_min -0.741
_refine_diff_density_rms 0.193
_refine_ls_extinction_method none
_refine_ls_goodness_of_fit_ref 1.222
_refine_ls_hydrogen_treatment constr
_refine_ls_matrix_type full
_refine_ls_number_parameters 136
_refine_ls_number_reflns 1666
_refine_ls_number_restraints 0
_refine_ls_restrained_S_all 1.222
_refine_ls_R_factor_all 0.0533
_refine_ls_R_factor_gt 0.0452
_refine_ls_shift/su_max 0.000
_refine_ls_shift/su_mean 0.000
_refine_ls_structure_factor_coef Fsqd
_refine_ls_weighting_details 'calc w=1/[\s^2^(Fo^2^)+(0.0239P)^2^+4.7719P] where P=(Fo^2^+2Fc^2^)/3'
_refine_ls_weighting_scheme calc
_refine_ls_wR_factor_gt 0.1001
_refine_ls_wR_factor_ref 0.1027
_reflns_number_gt 1463
_reflns_number_total 1666
_reflns_threshold_expression >2sigma(I)
_cod_data_source_file c1ce06246h.txt
_cod_data_source_block 1
_cod_depositor_comments
;
The following automatic conversions were performed:

'_symmetry_cell_setting' value 'Triclinic' changed to 'triclinic'
according to /home/saulius/struct/CIF-dictionaries/cif_core.dic
dictionary named 'cif_core.dic' version 2.4.1 from 2010-06-29.

Automatic conversion script
Id: cif_fix_values 1715 2011-07-08 13:25:40Z adriana 
;
_cod_original_cell_volume 473.82(23)
_cod_original_sg_symbol_H-M P-1
_cod_database_code 7207216

loop_
_symmetry_equiv_pos_as_xyz
'x, y, z'
'-x, -y, -z'

loop_
_atom_site_label
_atom_site_type_symbol
_atom_site_fract_x
_atom_site_fract_y
_atom_site_fract_z
_atom_site_U_iso_or_equiv
_atom_site_adp_type
_atom_site_occupancy
_atom_site_symmetry_multiplicity
_atom_site_calc_flag
_atom_site_refinement_flags
Ag1 Ag 0.63828(12) 0.38244(12) 0.75934(13) 0.0383(3) Uani 1 1 d .
Ag3 Ag 0.15827(12) 0.73071(13) 0.96826(13) 0.0390(3) Uani 1 1 d .
Ag2 Ag 0.70438(15) 1.18803(13) 0.49240(14) 0.0482(3) Uani 1 1 d .
C5 C 0.8689(14) 0.1446(15) 0.7390(15) 0.032(2) Uani 1 1 d .
C3 C -0.2274(14) 0.6861(15) 1.0706(16) 0.034(3) Uani 1 1 d .
H3 H -0.2494 0.7836 0.9646 0.040 Uiso 1 1 calc R
C1 C 0.6806(14) 0.7940(15) 0.6081(15) 0.031(2) Uani 1 1 d .
H1 H 0.7942 0.7655 0.5167 0.038 Uiso 1 1 calc R
C4 C -0.1062(15) 0.4945(16) 1.2771(16) 0.037(3) Uani 1 1 d .
H4 H -0.0270 0.4293 1.3478 0.044 Uiso 1 1 calc R
C2 C 0.4471(15) 0.9335(15) 0.7785(16) 0.035(3) Uani 1 1 d .
H2 H 0.3609 1.0248 0.8335 0.042 Uiso 1 1 calc R
N5 N -0.3348(11) 0.5835(11) 1.1822(12) 0.030(2) Uani 1 1 d .
N7 N 0.9914(15) 0.0144(16) 0.7328(18) 0.062(3) Uani 1 1 d .
N1 N 0.5802(11) 0.6779(12) 0.7148(12) 0.032(2) Uani 1 1 d .
N2 N 0.4249(12) 0.7755(12) 0.8266(13) 0.033(2) Uani 1 1 d .
N3 N 0.6058(12) 0.9503(12) 0.6429(13) 0.034(2) Uani 1 1 d .
N6 N -0.2550(12) 0.4554(12) 1.3185(13) 0.035(2) Uani 1 1 d .
N4 N -0.0836(12) 0.6397(12) 1.1206(13) 0.033(2) Uani 1 1 d .

loop_
_atom_site_aniso_label
_atom_site_aniso_U_11
_atom_site_aniso_U_22
_atom_site_aniso_U_33
_atom_site_aniso_U_23
_atom_site_aniso_U_13
_atom_site_aniso_U_12
Ag1 0.0323(5) 0.0310(5) 0.0445(6) -0.0144(4) -0.0125(4) -0.0028(4)
Ag3 0.0316(5) 0.0466(6) 0.0413(6) -0.0144(4) -0.0034(4) -0.0227(4)
Ag2 0.0693(7) 0.0404(5) 0.0424(6) -0.0005(4) -0.0165(5) -0.0375(5)
C5 0.021(5) 0.031(6) 0.039(7) -0.004(5) -0.014(5) -0.007(5)
C3 0.028(5) 0.035(6) 0.041(7) -0.017(5) -0.008(5) -0.011(5)
C1 0.027(5) 0.034(6) 0.029(6) -0.002(5) -0.010(4) -0.015(5)
C4 0.034(6) 0.044(7) 0.034(7) -0.010(5) -0.013(5) -0.014(5)
C2 0.032(6) 0.035(6) 0.039(7) -0.016(5) -0.007(5) -0.011(5)
N5 0.024(4) 0.025(5) 0.037(5) -0.008(4) -0.007(4) -0.009(4)
N7 0.036(6) 0.053(7) 0.078(9) -0.026(7) -0.004(6) -0.011(6)
N1 0.023(4) 0.028(5) 0.032(5) -0.009(4) -0.002(4) -0.005(4)
N2 0.028(5) 0.032(5) 0.038(6) -0.014(4) -0.004(4) -0.014(4)
N3 0.039(5) 0.033(5) 0.035(5) -0.006(4) -0.007(4) -0.025(4)
N6 0.031(5) 0.033(5) 0.042(6) -0.010(4) -0.013(4) -0.013(4)
N4 0.030(5) 0.034(5) 0.040(6) -0.011(4) -0.012(4) -0.014(4)

loop_
_atom_type_symbol
_atom_type_description
_atom_type_scat_dispersion_real
_atom_type_scat_dispersion_imag
_atom_type_scat_source
C C 0.0033 0.0016 'International Tables Vol C Tables 4.2.6.8 and 6.1.1.4'
H H 0.0000 0.0000 'International Tables Vol C Tables 4.2.6.8 and 6.1.1.4'
Ag Ag -0.8971 1.1015 'International Tables Vol C Tables 4.2.6.8 and 6.1.1.4'
N N 0.0061 0.0033 'International Tables Vol C Tables 4.2.6.8 and 6.1.1.4'

loop_
_geom_angle_atom_site_label_1
_geom_angle_atom_site_label_2
_geom_angle_atom_site_label_3
_geom_angle
_geom_angle_site_symmetry_1
_geom_angle_site_symmetry_3
C5 Ag1 N1 137.7(4) . .
C5 Ag1 N5 126.8(4) . 2_567
N1 Ag1 N5 95.2(3) . 2_567
C5 Ag1 Ag3 69.1(3) . 2_667
N1 Ag1 Ag3 87.9(2) . 2_667
N5 Ag1 Ag3 130.3(2) 2_567 2_667
C5 Ag1 Ag2 62.9(3) . 1_545
N1 Ag1 Ag2 131.3(2) . 1_545
N5 Ag1 Ag2 79.6(2) 2_567 1_545
Ag3 Ag1 Ag2 131.81(4) 2_667 1_545
N2 Ag3 N4 171.0(3) . .
N2 Ag3 N7 96.6(3) . 1_465
N4 Ag3 N7 90.7(3) . 1_465
N2 Ag3 Ag1 67.2(3) . 2_667
N4 Ag3 Ag1 109.3(2) . 2_667
N7 Ag3 Ag1 144.0(3) 1_465 2_667
N2 Ag3 Ag2 68.6(3) . 2_676
N4 Ag3 Ag2 112.3(2) . 2_676
N7 Ag3 Ag2 53.5(3) 1_465 2_676
Ag1 Ag3 Ag2 134.04(4) 2_667 2_676
N6 Ag2 N3 165.9(3) 1_664 .
N6 Ag2 Ag1 73.0(3) 1_664 1_565
N3 Ag2 Ag1 112.2(2) . 1_565
N6 Ag2 Ag3 65.4(3) 1_664 2_676
N3 Ag2 Ag3 109.1(3) . 2_676
Ag1 Ag2 Ag3 138.23(4) 1_565 2_676
N7 C5 Ag1 178.3(11) . .
N5 C3 N4 114.4(10) . .
N5 C3 H3 122.8 . .
N4 C3 H3 122.8 . .
N3 C1 N1 114.5(10) . .
N3 C1 H1 122.8 . .
N1 C1 H1 122.8 . .
N6 C4 N4 111.9(10) . .
N6 C4 H4 124.0 . .
N4 C4 H4 124.0 . .
N2 C2 N3 113.1(9) . .
N2 C2 H2 123.4 . .
N3 C2 H2 123.4 . .
C3 N5 N6 105.1(9) . .
C3 N5 Ag1 135.0(8) . 2_567
N6 N5 Ag1 117.4(6) . 2_567
C5 N7 Ag3 136.1(11) . 1_645
C1 N1 N2 103.2(9) . .
C1 N1 Ag1 133.5(7) . .
N2 N1 Ag1 122.6(6) . .
C2 N2 N1 106.5(8) . .
C2 N2 Ag3 123.9(7) . .
N1 N2 Ag3 125.6(7) . .
C1 N3 C2 102.7(9) . .
C1 N3 Ag2 127.6(7) . .
C2 N3 Ag2 129.3(7) . .
C4 N6 N5 106.1(9) . .
C4 N6 Ag2 124.5(8) . 1_446
N5 N6 Ag2 125.3(6) . 1_446
C3 N4 C4 102.4(9) . .
C3 N4 Ag3 129.9(8) . .
C4 N4 Ag3 126.7(7) . .

loop_
_geom_bond_atom_site_label_1
_geom_bond_atom_site_label_2
_geom_bond_distance
_geom_bond_site_symmetry_2
Ag1 C5 2.083(11) .
Ag1 N1 2.227(9) .
Ag1 N5 2.317(8) 2_567
Ag1 Ag3 3.1196(16) 2_667
Ag1 Ag2 3.1669(16) 1_545
Ag3 N2 2.163(8) .
Ag3 N4 2.165(8) .
Ag3 N7 2.630(13) 1_465
Ag3 Ag1 3.1196(16) 2_667
Ag3 Ag2 3.3784(17) 2_676
Ag2 N6 2.165(9) 1_664
Ag2 N3 2.171(8) .
Ag2 Ag1 3.1669(16) 1_565
Ag2 Ag3 3.3784(17) 2_676
C5 N7 1.123(14) .
C3 N5 1.303(13) .
C3 N4 1.330(13) .
C3 H3 0.9300 .
C1 N3 1.307(14) .
C1 N1 1.340(13) .
C1 H1 0.9300 .
C4 N6 1.327(13) .
C4 N4 1.345(14) .
C4 H4 0.9300 .
C2 N2 1.308(13) .
C2 N3 1.332(13) .
C2 H2 0.9300 .
N5 N6 1.377(12) .
N5 Ag1 2.317(8) 2_567
N7 Ag3 2.630(13) 1_645
N1 N2 1.383(12) .
N6 Ag2 2.165(9) 1_446
